data_1558291
loop_
_publ_author_name
'Hasegawa, Miki'
'Sakurai, Shoya'
'Yamaguchi, Masafumi Andrew'
'Iwasawa, Daichi'
'Yajima, Naho'
'Ogata, Shuhei'
'Inazuka, Yudai'
'Ishii, Ayumi'
'Suzuki, Kengo'

_publ_section_title
;
 Aspects of lanthanide complexes for selectivity, intensity and sharpness
 in luminescence bands from twenty-four praseodymium, europium and
 gadolinium complexes with differently distorted-hexadentate ligands.
;
_journal_issue 8
_journal_name_full
'Photochemical &amp; photobiological sciences : Official journal of the European Photochemistry Association and the European Society for Photobiology'
_journal_page_first 1054
_journal_page_last 1062
_journal_paper_doi 10.1039/d0pp00069h
_journal_volume 19
_journal_year 2020
_chemical_formula_sum 'C29 H29 F6 N9 O6 P Pr'
_chemical_formula_weight 885.49
_chemical_name_systematic PrL3
_space_group_crystal_system triclinic
_space_group_IT_number 2
_space_group_name_Hall '-P 1'
_space_group_name_H-M_alt 'P -1'
_atom_sites_solution_hydrogens geom
_audit_block_doi 10.5517/cc140wrs
_audit_creation_method SHELXL-2013
_audit_update_record
;
2015-01-14 deposited with the CCDC.	2020-06-12 downloaded from the CCDC.
;
_cell_angle_alpha 63.8810(10)
_cell_angle_beta 88.0730(10)
_cell_angle_gamma 85.0690(10)
_cell_formula_units_Z 2
_cell_length_a 11.2569(6)
_cell_length_b 12.6567(7)
_cell_length_c 13.6840(8)
_cell_measurement_reflns_used 9947
_cell_measurement_temperature 90
_cell_measurement_theta_max 27.54
_cell_measurement_theta_min 2.45
_cell_volume 1744.04(17)
_computing_cell_refinement 'Bruker SAINT'
_computing_data_collection 'Bruker APEX2'
_computing_data_reduction 'Bruker SAINT'
_computing_molecular_graphics 'Bruker SHELXTL'
_computing_publication_material 'Bruker SHELXTL'
_computing_structure_refinement 'SHELXL-2013 (Sheldrick, 2013)'
_computing_structure_solution Sir2011
_diffrn_ambient_temperature 90
_diffrn_measured_fraction_theta_full 0.995
_diffrn_measured_fraction_theta_max 0.970
_diffrn_measurement_device_type 'Bruker APEX-II CCD'
_diffrn_measurement_method '\f and \w scans'
_diffrn_radiation_type MoK\a
_diffrn_radiation_wavelength 0.71073
_diffrn_reflns_av_R_equivalents 0.0194
_diffrn_reflns_av_unetI/netI 0.0241
_diffrn_reflns_Laue_measured_fraction_full 0.995
_diffrn_reflns_Laue_measured_fraction_max 0.970
_diffrn_reflns_limit_h_max 14
_diffrn_reflns_limit_h_min -14
_diffrn_reflns_limit_k_max 16
_diffrn_reflns_limit_k_min -16
_diffrn_reflns_limit_l_max 17
_diffrn_reflns_limit_l_min -17
_diffrn_reflns_number 19805
_diffrn_reflns_point_group_measured_fraction_full 0.995
_diffrn_reflns_point_group_measured_fraction_max 0.970
_diffrn_reflns_theta_full 25.242
_diffrn_reflns_theta_max 27.585
_diffrn_reflns_theta_min 1.657
_exptl_absorpt_coefficient_mu 1.530
_exptl_absorpt_correction_type empirical
_exptl_absorpt_process_details
; 
SADABS Sheldrick 1996 
;
_exptl_crystal_colour green
_exptl_crystal_density_diffrn 1.686
_exptl_crystal_description block
_exptl_crystal_F_000 884
_exptl_crystal_preparation Luminescent
_exptl_crystal_size_max 0.376
_exptl_crystal_size_mid 0.238
_exptl_crystal_size_min 0.227
_exptl_transmission_factor_max 1.67
_exptl_transmission_factor_min 1.38
_refine_diff_density_max 2.015
_refine_diff_density_min -1.275
_refine_diff_density_rms 0.088
_refine_ls_extinction_method none
_refine_ls_goodness_of_fit_ref 1.035
_refine_ls_hydrogen_treatment constr
_refine_ls_matrix_type full
_refine_ls_number_parameters 472
_refine_ls_number_reflns 7846
_refine_ls_number_restraints 0
_refine_ls_restrained_S_all 1.035
_refine_ls_R_factor_all 0.0294
_refine_ls_R_factor_gt 0.0276
_refine_ls_shift/su_max 0.001
_refine_ls_shift/su_mean 0.000
_refine_ls_structure_factor_coef Fsqd
_refine_ls_weighting_details 'w=1/[\s^2^(Fo^2^)+(0.0346P)^2^+2.8898P] where P=(Fo^2^+2Fc^2^)/3'
_refine_ls_weighting_scheme calc
_refine_ls_wR_factor_gt 0.0683
_refine_ls_wR_factor_ref 0.0696
_reflns_Friedel_coverage 0.000
_reflns_number_gt 7411
_reflns_number_total 7846
_reflns_threshold_expression 'I > 2\s(I)'
_cod_data_source_file d0pp00069h2.cif
_cod_data_source_block shelx_CCDC1
_cod_depositor_comments 'Adding full bibliography for 1558290--1558295.cif.'
_cod_database_code 1558291
_shelx_space_group_comment
;
The symmetry employed for this shelxl refinement is uniquely defined
by the following loop, which should always be used as a source of
symmetry information in preference to the above space-group names.
They are only intended as comments.
;
_shelx_estimated_absorpt_t_min 0.597
_shelx_estimated_absorpt_t_max 0.723
_shelxl_version_number 2013-4

loop_
_space_group_symop_operation_xyz
'x, y, z'
'-x, -y, -z'

loop_
_atom_site_label
_atom_site_type_symbol
_atom_site_fract_x
_atom_site_fract_y
_atom_site_fract_z
_atom_site_U_iso_or_equiv
_atom_site_adp_type
_atom_site_occupancy
_atom_site_site_symmetry_order
_atom_site_calc_flag
_atom_site_refinement_flags_posn
_atom_site_refinement_flags_adp
_atom_site_refinement_flags_occupancy
_atom_site_disorder_assembly
_atom_site_disorder_group
Pr1 Pr 0.23008(2) 0.21132(2) 0.49492(2) 0.01256(5) Uani 1 1 d . . . . .
P1 P 0.26105(7) 0.24579(7) 0.94210(6) 0.02786(16) Uani 1 1 d . . . . .
O6 O 0.12785(17) 0.53159(16) 0.50981(17) 0.0244(4) Uani 1 1 d . . . . .
N5 N 0.38972(18) 0.32133(18) 0.34462(17) 0.0161(4) Uani 1 1 d . . . . .
O3 O 0.32571(18) -0.10466(17) 0.46931(19) 0.0299(5) Uani 1 1 d . . . . .
N2 N 0.07779(18) 0.10638(18) 0.65395(17) 0.0156(4) Uani 1 1 d . . . . .
N7 N 0.29544(19) -0.01103(18) 0.47240(17) 0.0178(4) Uani 1 1 d . . . . .
O5 O 0.14866(16) 0.33918(16) 0.58827(14) 0.0196(4) Uani 1 1 d . . . . .
O4 O 0.18838(16) 0.43528(15) 0.41681(14) 0.0188(4) Uani 1 1 d . . . . .
N8 N 0.15387(18) 0.43756(18) 0.50564(18) 0.0173(4) Uani 1 1 d . . . . .
O1 O 0.18954(15) 0.01228(15) 0.49722(14) 0.0182(3) Uani 1 1 d . . . . .
O2 O 0.36829(15) 0.06780(15) 0.45097(15) 0.0188(4) Uani 1 1 d . . . . .
N6 N 0.41374(18) 0.29602(18) 0.54872(17) 0.0170(4) Uani 1 1 d . . . . .
N4 N 0.18517(18) 0.25085(18) 0.29518(17) 0.0163(4) Uani 1 1 d . . . . .
N3 N 0.00293(18) 0.25684(18) 0.44746(17) 0.0156(4) Uani 1 1 d . . . . .
F4 F 0.28314(16) 0.14792(17) 1.06536(14) 0.0356(4) Uani 1 1 d . . . . .
F2 F 0.2390(2) 0.34577(19) 0.82015(14) 0.0447(5) Uani 1 1 d . . . . .
N1 N 0.31185(19) 0.04609(18) 0.68174(17) 0.0186(4) Uani 1 1 d . . . . .
C25 C 0.4235(2) 0.2834(2) 0.6509(2) 0.0201(5) Uani 1 1 d . . . . .
H25 H 0.3604 0.2507 0.7001 0.024 Uiso 1 1 calc R U . . .
F1 F 0.1894(2) 0.15731(18) 0.91774(18) 0.0529(6) Uani 1 1 d . . . . .
C11 C -0.0750(2) 0.2176(2) 0.5216(2) 0.0173(5) Uani 1 1 d . . . . .
H11 H -0.1569 0.2411 0.5040 0.021 Uiso 1 1 calc R U . . .
C13 C -0.0319(2) 0.3011(2) 0.2512(2) 0.0173(5) Uani 1 1 d . . . . .
C21 C 0.5027(2) 0.3456(2) 0.4784(2) 0.0164(5) Uani 1 1 d . . . . .
C14 C 0.0771(2) 0.2121(2) 0.2681(2) 0.0168(5) Uani 1 1 d . . . . .
H14A H 0.0601 0.1346 0.3275 0.020 Uiso 1 1 calc R U . . .
H14B H 0.0910 0.2019 0.2008 0.020 Uiso 1 1 calc R U . . .
F6 F 0.1411(2) 0.2909(2) 0.97928(17) 0.0580(7) Uani 1 1 d . . . . .
C22 C 0.6031(2) 0.3796(2) 0.5105(2) 0.0194(5) Uani 1 1 d . . . . .
H22 H 0.6648 0.4134 0.4599 0.023 Uiso 1 1 calc R U . . .
C12 C -0.0364(2) 0.3466(2) 0.3389(2) 0.0177(5) Uani 1 1 d . . . . .
H12A H 0.0146 0.4134 0.3156 0.021 Uiso 1 1 calc R U . . .
H12B H -0.1192 0.3770 0.3441 0.021 Uiso 1 1 calc R U . . .
C10 C -0.0400(2) 0.1363(2) 0.6345(2) 0.0171(5) Uani 1 1 d . . . . .
F5 F 0.3802(2) 0.1927(3) 0.90719(19) 0.0799(10) Uani 1 1 d . . . . .
C15 C 0.2625(2) 0.2933(2) 0.2214(2) 0.0197(5) Uani 1 1 d . . . . .
H15 H 0.2491 0.2981 0.1513 0.024 Uiso 1 1 calc R U . . .
C16 C 0.3726(2) 0.3351(2) 0.2422(2) 0.0187(5) Uani 1 1 d . . . . .
C17 C 0.4517(2) 0.3878(3) 0.1580(2) 0.0247(6) Uani 1 1 d . . . . .
H17 H 0.4380 0.3938 0.0876 0.030 Uiso 1 1 calc R U . . .
C5 C 0.2443(2) 0.0023(2) 0.7723(2) 0.0198(5) Uani 1 1 d . . . . .
C9 C -0.1253(2) 0.0985(2) 0.7156(2) 0.0220(5) Uani 1 1 d . . . . .
H9 H -0.2077 0.1201 0.6989 0.026 Uiso 1 1 calc R U . . .
C20 C 0.4872(2) 0.3624(2) 0.3649(2) 0.0165(5) Uani 1 1 d . . . . .
C23 C 0.6121(2) 0.3638(2) 0.6171(2) 0.0215(5) Uani 1 1 d . . . . .
H23 H 0.6803 0.3859 0.6406 0.026 Uiso 1 1 calc R U . . .
C19 C 0.5690(2) 0.4200(2) 0.2830(2) 0.0218(5) Uani 1 1 d . . . . .
H19 H 0.6360 0.4508 0.2987 0.026 Uiso 1 1 calc R U . . .
C24 C 0.5205(2) 0.3153(2) 0.6886(2) 0.0216(5) Uani 1 1 d . . . . .
H24 H 0.5240 0.3042 0.7619 0.026 Uiso 1 1 calc R U . . .
C1 C 0.4287(2) 0.0119(2) 0.6904(2) 0.0243(5) Uani 1 1 d . . . . .
H1 H 0.4761 0.0410 0.6265 0.029 Uiso 1 1 calc R U . . .
C2 C 0.4834(3) -0.0643(3) 0.7886(3) 0.0335(7) Uani 1 1 d . . . . .
H2 H 0.5663 -0.0874 0.7919 0.040 Uiso 1 1 calc R U . . .
C26 C -0.1431(2) 0.2375(2) 0.2566(2) 0.0227(5) Uani 1 1 d . . . . .
H26A H -0.2142 0.2921 0.2446 0.034 Uiso 1 1 calc R U . . .
H26B H -0.1476 0.1701 0.3284 0.034 Uiso 1 1 calc R U . . .
H26C H -0.1388 0.2093 0.2003 0.034 Uiso 1 1 calc R U . . .
C6 C 0.1141(2) 0.0367(2) 0.7568(2) 0.0187(5) Uani 1 1 d . . . . .
C27 C -0.0258(3) 0.4077(2) 0.1404(2) 0.0251(6) Uani 1 1 d . . . . .
H27A H -0.0299 0.3821 0.0827 0.038 Uiso 1 1 calc R U . . .
H27B H 0.0493 0.4437 0.1346 0.038 Uiso 1 1 calc R U . . .
H27C H -0.0929 0.4655 0.1327 0.038 Uiso 1 1 calc R U . . .
C7 C 0.0329(3) -0.0029(2) 0.8430(2) 0.0240(5) Uani 1 1 d . . . . .
H7 H 0.0604 -0.0508 0.9153 0.029 Uiso 1 1 calc R U . . .
C8 C -0.0872(3) 0.0283(2) 0.8220(2) 0.0250(6) Uani 1 1 d . . . . .
H8 H -0.1433 0.0020 0.8796 0.030 Uiso 1 1 calc R U . . .
C18 C 0.5514(2) 0.4317(3) 0.1791(2) 0.0259(6) Uani 1 1 d . . . . .
H18 H 0.6068 0.4692 0.1230 0.031 Uiso 1 1 calc R U . . .
C28 C 0.0424(3) 0.6710(3) 0.2236(3) 0.0344(7) Uani 1 1 d . . . . .
H28A H -0.0005 0.7486 0.2030 0.052 Uiso 1 1 calc R U . . .
H28B H 0.0573 0.6326 0.3022 0.052 Uiso 1 1 calc R U . . .
H28C H -0.0057 0.6221 0.2042 0.052 Uiso 1 1 calc R U . . .
F3 F 0.3350(3) 0.3303(3) 0.96917(19) 0.1014(14) Uani 1 1 d . . . . .
C4 C 0.2936(3) -0.0734(3) 0.8735(2) 0.0341(7) Uani 1 1 d . . . . .
H4 H 0.2447 -0.1025 0.9364 0.041 Uiso 1 1 calc R U . . .
C3 C 0.4147(3) -0.1059(3) 0.8814(3) 0.0408(8) Uani 1 1 d . . . . .
H3 H 0.4503 -0.1563 0.9501 0.049 Uiso 1 1 calc R U . . .
C29 C 0.1540(4) 0.6854(4) 0.1668(3) 0.0544(10) Uani 1 1 d . . . . .
N9 N 0.2432(5) 0.6986(6) 0.1230(4) 0.112(2) Uani 1 1 d . . . . .

loop_
_atom_site_aniso_label
_atom_site_aniso_U_11
_atom_site_aniso_U_22
_atom_site_aniso_U_33
_atom_site_aniso_U_23
_atom_site_aniso_U_13
_atom_site_aniso_U_12
Pr1 0.01183(7) 0.01217(7) 0.01383(7) -0.00576(5) 0.00042(5) -0.00151(4)
P1 0.0284(4) 0.0413(4) 0.0175(3) -0.0143(3) 0.0021(3) -0.0135(3)
O6 0.0225(9) 0.0199(9) 0.0389(11) -0.0205(9) 0.0012(8) -0.0009(7)
N5 0.0154(10) 0.0154(10) 0.0179(10) -0.0079(8) 0.0015(8) -0.0015(8)
O3 0.0260(10) 0.0195(9) 0.0510(13) -0.0222(9) 0.0030(9) -0.0001(8)
N2 0.0165(10) 0.0140(9) 0.0171(10) -0.0075(8) 0.0012(8) -0.0031(8)
N7 0.0181(10) 0.0163(10) 0.0205(10) -0.0092(8) -0.0014(8) -0.0014(8)
O5 0.0196(9) 0.0197(9) 0.0197(9) -0.0090(7) 0.0021(7) -0.0021(7)
O4 0.0203(9) 0.0173(8) 0.0199(9) -0.0092(7) 0.0015(7) -0.0022(7)
N8 0.0114(9) 0.0185(10) 0.0254(11) -0.0125(9) -0.0003(8) -0.0024(8)
O1 0.0140(8) 0.0180(8) 0.0226(9) -0.0090(7) 0.0011(7) -0.0015(7)
O2 0.0160(8) 0.0170(8) 0.0256(9) -0.0112(7) 0.0017(7) -0.0036(7)
N6 0.0149(10) 0.0186(10) 0.0188(10) -0.0094(8) 0.0001(8) -0.0021(8)
N4 0.0158(10) 0.0160(10) 0.0182(10) -0.0086(8) -0.0013(8) -0.0005(8)
N3 0.0160(10) 0.0143(9) 0.0181(10) -0.0086(8) -0.0013(8) -0.0007(8)
F4 0.0290(9) 0.0487(11) 0.0232(8) -0.0090(8) -0.0039(7) -0.0088(8)
F2 0.0583(13) 0.0536(12) 0.0182(8) -0.0101(8) 0.0033(8) -0.0165(10)
N1 0.0182(10) 0.0173(10) 0.0205(10) -0.0085(9) -0.0027(8) 0.0001(8)
C25 0.0202(12) 0.0220(12) 0.0202(12) -0.0111(10) 0.0014(10) -0.0037(10)
F1 0.0758(16) 0.0362(11) 0.0528(13) -0.0243(10) -0.0325(12) 0.0039(10)
C11 0.0138(11) 0.0178(11) 0.0238(12) -0.0122(10) -0.0014(9) -0.0013(9)
C13 0.0197(12) 0.0158(11) 0.0160(11) -0.0065(9) -0.0029(9) -0.0011(9)
C21 0.0149(11) 0.0134(11) 0.0214(12) -0.0084(10) 0.0008(9) 0.0001(9)
C14 0.0175(11) 0.0169(11) 0.0185(11) -0.0099(10) -0.0013(9) -0.0022(9)
F6 0.0704(15) 0.0529(13) 0.0310(10) -0.0068(10) 0.0125(10) 0.0271(11)
C22 0.0154(11) 0.0180(12) 0.0256(13) -0.0104(10) 0.0008(10) -0.0019(9)
C12 0.0187(12) 0.0149(11) 0.0186(12) -0.0066(10) -0.0058(9) 0.0027(9)
C10 0.0175(11) 0.0154(11) 0.0212(12) -0.0103(10) 0.0029(9) -0.0048(9)
F5 0.0353(12) 0.151(3) 0.0347(12) -0.0282(15) 0.0001(10) 0.0166(15)
C15 0.0213(12) 0.0213(12) 0.0176(12) -0.0093(10) -0.0009(10) -0.0028(10)
C16 0.0184(12) 0.0196(12) 0.0182(12) -0.0081(10) 0.0014(9) -0.0034(9)
C17 0.0266(14) 0.0287(14) 0.0168(12) -0.0077(11) 0.0029(10) -0.0062(11)
C5 0.0237(13) 0.0177(12) 0.0179(12) -0.0075(10) -0.0045(10) -0.0008(10)
C9 0.0200(12) 0.0236(13) 0.0258(13) -0.0134(11) 0.0062(10) -0.0073(10)
C20 0.0148(11) 0.0127(11) 0.0207(12) -0.0064(9) 0.0000(9) -0.0003(9)
C23 0.0172(12) 0.0209(12) 0.0294(14) -0.0133(11) -0.0050(10) -0.0023(10)
C19 0.0166(12) 0.0227(13) 0.0248(13) -0.0088(11) 0.0025(10) -0.0059(10)
C24 0.0227(13) 0.0236(13) 0.0210(12) -0.0120(11) -0.0028(10) -0.0019(10)
C1 0.0222(13) 0.0234(13) 0.0265(14) -0.0108(11) -0.0056(11) 0.0035(10)
C2 0.0258(15) 0.0349(16) 0.0375(17) -0.0149(14) -0.0129(13) 0.0088(12)
C26 0.0192(12) 0.0237(13) 0.0267(13) -0.0120(11) -0.0052(10) -0.0016(10)
C6 0.0241(13) 0.0143(11) 0.0186(12) -0.0077(10) 0.0016(10) -0.0043(9)
C27 0.0335(15) 0.0196(13) 0.0183(12) -0.0049(10) -0.0042(11) -0.0001(11)
C7 0.0337(15) 0.0208(13) 0.0167(12) -0.0066(10) 0.0042(11) -0.0080(11)
C8 0.0290(14) 0.0252(13) 0.0248(13) -0.0135(11) 0.0112(11) -0.0121(11)
C18 0.0240(13) 0.0288(14) 0.0199(13) -0.0053(11) 0.0062(10) -0.0085(11)
C28 0.0365(17) 0.0225(14) 0.0401(17) -0.0097(13) -0.0103(14) -0.0006(12)
F3 0.177(3) 0.093(2) 0.0335(12) -0.0092(13) -0.0091(16) -0.109(2)
C4 0.0385(17) 0.0353(17) 0.0209(14) -0.0057(12) -0.0047(12) 0.0006(13)
C3 0.0434(19) 0.0420(19) 0.0275(16) -0.0077(14) -0.0165(14) 0.0105(15)
C29 0.058(3) 0.059(3) 0.0301(18) -0.0042(17) -0.0009(17) -0.010(2)
N9 0.081(3) 0.161(6) 0.050(3) -0.008(3) 0.026(2) -0.019(3)

loop_
_atom_type_symbol
_atom_type_description
_atom_type_scat_dispersion_real
_atom_type_scat_dispersion_imag
_atom_type_scat_source
C C 0.0033 0.0016 'International Tables Vol C Tables 4.2.6.8 and 6.1.1.4'
H H 0.0000 0.0000 'International Tables Vol C Tables 4.2.6.8 and 6.1.1.4'
N N 0.0061 0.0033 'International Tables Vol C Tables 4.2.6.8 and 6.1.1.4'
O O 0.0106 0.0060 'International Tables Vol C Tables 4.2.6.8 and 6.1.1.4'
F F 0.0171 0.0103 'International Tables Vol C Tables 4.2.6.8 and 6.1.1.4'
P P 0.1023 0.0942 'International Tables Vol C Tables 4.2.6.8 and 6.1.1.4'
Pr Pr -0.2180 2.8214 'International Tables Vol C Tables 4.2.6.8 and 6.1.1.4'

loop_
_geom_angle_atom_site_label_1
_geom_angle_atom_site_label_2
_geom_angle_atom_site_label_3
_geom_angle
_geom_angle_site_symmetry_1
_geom_angle_site_symmetry_3
_geom_angle_publ_flag
O2 Pr1 O4 136.51(6) . . ?
O2 Pr1 O5 159.93(6) . . ?
O4 Pr1 O5 50.06(6) . . ?
O2 Pr1 O1 50.01(5) . . ?
O4 Pr1 O1 150.11(6) . . ?
O5 Pr1 O1 137.63(6) . . ?
O2 Pr1 N3 124.53(6) . . ?
O4 Pr1 N3 73.45(6) . . ?
O5 Pr1 N3 74.26(6) . . ?
O1 Pr1 N3 81.81(6) . . ?
O2 Pr1 N4 72.38(6) . . ?
O4 Pr1 N4 82.70(6) . . ?
O5 Pr1 N4 125.94(6) . . ?
O1 Pr1 N4 72.29(6) . . ?
N3 Pr1 N4 67.31(6) . . ?
O2 Pr1 N1 73.53(6) . . ?
O4 Pr1 N1 134.31(6) . . ?
O5 Pr1 N1 90.54(6) . . ?
O1 Pr1 N1 73.65(6) . . ?
N3 Pr1 N1 122.77(7) . . ?
N4 Pr1 N1 142.28(6) . . ?
O2 Pr1 N2 113.67(6) . . ?
O4 Pr1 N2 109.67(6) . . ?
O5 Pr1 N2 66.33(6) . . ?
O1 Pr1 N2 71.70(6) . . ?
N3 Pr1 N2 62.54(6) . . ?
N4 Pr1 N2 120.96(6) . . ?
N1 Pr1 N2 60.85(6) . . ?
O2 Pr1 N5 67.95(6) . . ?
O4 Pr1 N5 69.04(6) . . ?
O5 Pr1 N5 110.83(6) . . ?
O1 Pr1 N5 111.37(6) . . ?
N3 Pr1 N5 119.87(6) . . ?
N4 Pr1 N5 62.84(6) . . ?
N1 Pr1 N5 117.13(6) . . ?
N2 Pr1 N5 176.05(6) . . ?
O2 Pr1 N6 91.93(6) . . ?
O4 Pr1 N6 72.36(6) . . ?
O5 Pr1 N6 71.48(6) . . ?
O1 Pr1 N6 135.43(6) . . ?
N3 Pr1 N6 142.10(6) . . ?
N4 Pr1 N6 123.07(6) . . ?
N1 Pr1 N6 73.54(6) . . ?
N2 Pr1 N6 115.53(6) . . ?
N5 Pr1 N6 60.57(6) . . ?
O2 Pr1 N7 24.97(5) . . ?
O4 Pr1 N7 152.48(6) . . ?
O5 Pr1 N7 156.95(6) . . ?
O1 Pr1 N7 25.09(5) . . ?
N3 Pr1 N7 104.16(6) . . ?
N4 Pr1 N7 71.55(6) . . ?
N1 Pr1 N7 70.72(6) . . ?
N2 Pr1 N7 92.22(6) . . ?
N5 Pr1 N7 90.14(6) . . ?
N6 Pr1 N7 113.72(6) . . ?
O2 Pr1 N8 156.26(6) . . ?
O4 Pr1 N8 25.14(6) . . ?
O5 Pr1 N8 24.94(6) . . ?
O1 Pr1 N8 153.01(5) . . ?
N3 Pr1 N8 72.82(6) . . ?
N4 Pr1 N8 105.13(6) . . ?
N1 Pr1 N8 112.58(6) . . ?
N2 Pr1 N8 88.20(6) . . ?
N5 Pr1 N8 89.65(6) . . ?
N6 Pr1 N8 69.28(6) . . ?
N7 Pr1 N8 176.33(6) . . ?
F6 P1 F3 91.80(19) . . ?
F6 P1 F1 89.15(14) . . ?
F3 P1 F1 178.11(17) . . ?
F6 P1 F2 90.34(12) . . ?
F3 P1 F2 90.73(13) . . ?
F1 P1 F2 90.89(11) . . ?
F6 P1 F4 88.97(11) . . ?
F3 P1 F4 88.12(12) . . ?
F1 P1 F4 90.27(11) . . ?
F2 P1 F4 178.64(12) . . ?
F6 P1 F5 176.78(17) . . ?
F3 P1 F5 90.8(2) . . ?
F1 P1 F5 88.21(16) . . ?
F2 P1 F5 91.55(13) . . ?
F4 P1 F5 89.19(12) . . ?
C20 N5 C16 118.2(2) . . ?
C20 N5 Pr1 123.70(16) . . ?
C16 N5 Pr1 118.14(16) . . ?
C10 N2 C6 118.4(2) . . ?
C10 N2 Pr1 118.79(16) . . ?
C6 N2 Pr1 122.15(16) . . ?
O3 N7 O2 121.6(2) . . ?
O3 N7 O1 121.6(2) . . ?
O2 N7 O1 116.82(19) . . ?
O3 N7 Pr1 176.02(18) . . ?
O2 N7 Pr1 57.66(11) . . ?
O1 N7 Pr1 59.32(11) . . ?
N8 O5 Pr1 96.35(13) . . ?
N8 O4 Pr1 96.47(13) . . ?
O6 N8 O5 122.1(2) . . ?
O6 N8 O4 120.8(2) . . ?
O5 N8 O4 117.04(19) . . ?
O6 N8 Pr1 177.11(16) . . ?
O5 N8 Pr1 58.71(11) . . ?
O4 N8 Pr1 58.39(11) . . ?
N7 O1 Pr1 95.59(13) . . ?
N7 O2 Pr1 97.37(13) . . ?
C21 N6 C25 117.7(2) . . ?
C21 N6 Pr1 122.54(16) . . ?
C25 N6 Pr1 119.64(16) . . ?
C15 N4 C14 118.2(2) . . ?
C15 N4 Pr1 120.29(17) . . ?
C14 N4 Pr1 121.09(15) . . ?
C11 N3 C12 118.4(2) . . ?
C11 N3 Pr1 120.67(16) . . ?
C12 N3 Pr1 119.89(15) . . ?
C1 N1 C5 118.4(2) . . ?
C1 N1 Pr1 118.31(17) . . ?
C5 N1 Pr1 122.97(16) . . ?
N6 C25 C24 123.7(2) . . ?
N6 C25 H25 118.2 . . ?
C24 C25 H25 118.2 . . ?
N3 C11 C10 121.0(2) . . ?
N3 C11 H11 119.5 . . ?
C10 C11 H11 119.5 . . ?
C26 C13 C27 109.7(2) . . ?
C26 C13 C12 110.6(2) . . ?
C27 C13 C12 107.8(2) . . ?
C26 C13 C14 107.3(2) . . ?
C27 C13 C14 110.4(2) . . ?
C12 C13 C14 111.08(19) . . ?
N6 C21 C22 121.9(2) . . ?
N6 C21 C20 116.4(2) . . ?
C22 C21 C20 121.7(2) . . ?
N4 C14 C13 112.09(19) . . ?
N4 C14 H14A 109.2 . . ?
C13 C14 H14A 109.2 . . ?
N4 C14 H14B 109.2 . . ?
C13 C14 H14B 109.2 . . ?
H14A C14 H14B 107.9 . . ?
C23 C22 C21 119.3(2) . . ?
C23 C22 H22 120.3 . . ?
C21 C22 H22 120.3 . . ?
N3 C12 C13 114.1(2) . . ?
N3 C12 H12A 108.7 . . ?
C13 C12 H12A 108.7 . . ?
N3 C12 H12B 108.7 . . ?
C13 C12 H12B 108.7 . . ?
H12A C12 H12B 107.6 . . ?
N2 C10 C9 123.1(2) . . ?
N2 C10 C11 116.5(2) . . ?
C9 C10 C11 120.4(2) . . ?
N4 C15 C16 121.3(2) . . ?
N4 C15 H15 119.4 . . ?
C16 C15 H15 119.4 . . ?
N5 C16 C17 123.2(2) . . ?
N5 C16 C15 116.9(2) . . ?
C17 C16 C15 119.8(2) . . ?
C18 C17 C16 118.3(2) . . ?
C18 C17 H17 120.8 . . ?
C16 C17 H17 120.8 . . ?
N1 C5 C4 121.7(3) . . ?
N1 C5 C6 116.1(2) . . ?
C4 C5 C6 122.1(3) . . ?
C10 C9 C8 118.3(2) . . ?
C10 C9 H9 120.9 . . ?
C8 C9 H9 120.9 . . ?
N5 C20 C19 121.7(2) . . ?
N5 C20 C21 116.5(2) . . ?
C19 C20 C21 121.8(2) . . ?
C24 C23 C22 119.0(2) . . ?
C24 C23 H23 120.5 . . ?
C22 C23 H23 120.5 . . ?
C18 C19 C20 119.4(2) . . ?
C18 C19 H19 120.3 . . ?
C20 C19 H19 120.3 . . ?
C23 C24 C25 118.4(2) . . ?
C23 C24 H24 120.8 . . ?
C25 C24 H24 120.8 . . ?
N1 C1 C2 122.8(3) . . ?
N1 C1 H1 118.6 . . ?
C2 C1 H1 118.6 . . ?
C3 C2 C1 118.6(3) . . ?
C3 C2 H2 120.7 . . ?
C1 C2 H2 120.7 . . ?
C13 C26 H26A 109.5 . . ?
C13 C26 H26B 109.5 . . ?
H26A C26 H26B 109.5 . . ?
C13 C26 H26C 109.5 . . ?
H26A C26 H26C 109.5 . . ?
H26B C26 H26C 109.5 . . ?
N2 C6 C7 121.5(2) . . ?
N2 C6 C5 116.0(2) . . ?
C7 C6 C5 122.5(2) . . ?
C13 C27 H27A 109.5 . . ?
C13 C27 H27B 109.5 . . ?
H27A C27 H27B 109.5 . . ?
C13 C27 H27C 109.5 . . ?
H27A C27 H27C 109.5 . . ?
H27B C27 H27C 109.5 . . ?
C8 C7 C6 119.4(3) . . ?
C8 C7 H7 120.3 . . ?
C6 C7 H7 120.3 . . ?
C7 C8 C9 119.3(2) . . ?
C7 C8 H8 120.4 . . ?
C9 C8 H8 120.4 . . ?
C19 C18 C17 119.1(2) . . ?
C19 C18 H18 120.5 . . ?
C17 C18 H18 120.5 . . ?
C29 C28 H28A 109.5 . . ?
C29 C28 H28B 109.5 . . ?
H28A C28 H28B 109.5 . . ?
C29 C28 H28C 109.5 . . ?
H28A C28 H28C 109.5 . . ?
H28B C28 H28C 109.5 . . ?
C3 C4 C5 119.2(3) . . ?
C3 C4 H4 120.4 . . ?
C5 C4 H4 120.4 . . ?
C2 C3 C4 119.3(3) . . ?
C2 C3 H3 120.4 . . ?
C4 C3 H3 120.4 . . ?
N9 C29 C28 178.2(6) . . ?

loop_
_geom_bond_atom_site_label_1
_geom_bond_atom_site_label_2
_geom_bond_distance
_geom_bond_site_symmetry_2
_geom_bond_publ_flag
Pr1 O2 2.5485(17) . ?
Pr1 O4 2.5564(17) . ?
Pr1 O5 2.5646(18) . ?
Pr1 O1 2.5850(17) . ?
Pr1 N3 2.612(2) . ?
Pr1 N4 2.612(2) . ?
Pr1 N1 2.622(2) . ?
Pr1 N2 2.652(2) . ?
Pr1 N5 2.657(2) . ?
Pr1 N6 2.673(2) . ?
Pr1 N7 2.991(2) . ?
Pr1 N8 2.983(2) . ?
P1 F6 1.576(2) . ?
P1 F3 1.581(2) . ?
P1 F1 1.587(2) . ?
P1 F2 1.601(2) . ?
P1 F4 1.6052(19) . ?
P1 F5 1.601(3) . ?
O6 N8 1.226(3) . ?
N5 C20 1.340(3) . ?
N5 C16 1.352(3) . ?
O3 N7 1.223(3) . ?
N2 C10 1.350(3) . ?
N2 C6 1.345(3) . ?
N7 O2 1.273(3) . ?
N7 O1 1.274(3) . ?
O5 N8 1.265(3) . ?
O4 N8 1.275(3) . ?
N6 C21 1.354(3) . ?
N6 C25 1.343(3) . ?
N4 C15 1.269(3) . ?
N4 C14 1.466(3) . ?
N3 C11 1.272(3) . ?
N3 C12 1.471(3) . ?
N1 C1 1.341(3) . ?
N1 C5 1.352(3) . ?
C25 C24 1.386(4) . ?
C25 H25 0.9500 . ?
C11 C10 1.474(4) . ?
C11 H11 0.9500 . ?
C13 C26 1.529(3) . ?
C13 C27 1.527(3) . ?
C13 C12 1.540(3) . ?
C13 C14 1.543(3) . ?
C21 C22 1.393(3) . ?
C21 C20 1.487(3) . ?
C14 H14A 0.9900 . ?
C14 H14B 0.9900 . ?
C22 C23 1.388(4) . ?
C22 H22 0.9500 . ?
C12 H12A 0.9900 . ?
C12 H12B 0.9900 . ?
C10 C9 1.387(3) . ?
C15 C16 1.472(3) . ?
C15 H15 0.9500 . ?
C16 C17 1.387(4) . ?
C17 C18 1.385(4) . ?
C17 H17 0.9500 . ?
C5 C4 1.391(4) . ?
C5 C6 1.488(4) . ?
C9 C8 1.390(4) . ?
C9 H9 0.9500 . ?
C20 C19 1.401(3) . ?
C23 C24 1.382(4) . ?
C23 H23 0.9500 . ?
C19 C18 1.383(4) . ?
C19 H19 0.9500 . ?
C24 H24 0.9500 . ?
C1 C2 1.389(4) . ?
C1 H1 0.9500 . ?
C2 C3 1.379(5) . ?
C2 H2 0.9500 . ?
C26 H26A 0.9800 . ?
C26 H26B 0.9800 . ?
C26 H26C 0.9800 . ?
C6 C7 1.402(4) . ?
C27 H27A 0.9800 . ?
C27 H27B 0.9800 . ?
C27 H27C 0.9800 . ?
C7 C8 1.379(4) . ?
C7 H7 0.9500 . ?
C8 H8 0.9500 . ?
C18 H18 0.9500 . ?
C28 C29 1.437(5) . ?
C28 H28A 0.9800 . ?
C28 H28B 0.9800 . ?
C28 H28C 0.9800 . ?
C4 C3 1.384(5) . ?
C4 H4 0.9500 . ?
C3 H3 0.9500 . ?
C29 N9 1.138(6) . ?

loop_
_geom_torsion_atom_site_label_1
_geom_torsion_atom_site_label_2
_geom_torsion_atom_site_label_3
_geom_torsion_atom_site_label_4
_geom_torsion
_geom_torsion_site_symmetry_1
_geom_torsion_site_symmetry_2
_geom_torsion_site_symmetry_3
_geom_torsion_site_symmetry_4
_geom_torsion_publ_flag
Pr1 O5 N8 O6 -176.74(19) . . . . ?
Pr1 O5 N8 O4 2.8(2) . . . . ?
Pr1 O4 N8 O6 176.74(18) . . . . ?
Pr1 O4 N8 O5 -2.8(2) . . . . ?
O3 N7 O1 Pr1 175.5(2) . . . . ?
O2 N7 O1 Pr1 -4.5(2) . . . . ?
O3 N7 O2 Pr1 -175.4(2) . . . . ?
O1 N7 O2 Pr1 4.6(2) . . . . ?
C21 N6 C25 C24 -1.8(4) . . . . ?
Pr1 N6 C25 C24 174.3(2) . . . . ?
C12 N3 C11 C10 -174.1(2) . . . . ?
Pr1 N3 C11 C10 -5.9(3) . . . . ?
C25 N6 C21 C22 1.9(4) . . . . ?
Pr1 N6 C21 C22 -174.06(17) . . . . ?
C25 N6 C21 C20 -177.9(2) . . . . ?
Pr1 N6 C21 C20 6.2(3) . . . . ?
C15 N4 C14 C13 -103.6(3) . . . . ?
Pr1 N4 C14 C13 83.6(2) . . . . ?
C26 C13 C14 N4 -163.9(2) . . . . ?
C27 C13 C14 N4 76.6(3) . . . . ?
C12 C13 C14 N4 -42.9(3) . . . . ?
N6 C21 C22 C23 -0.8(4) . . . . ?
C20 C21 C22 C23 178.9(2) . . . . ?
C11 N3 C12 C13 -109.0(3) . . . . ?
Pr1 N3 C12 C13 82.6(2) . . . . ?
C26 C13 C12 N3 82.2(3) . . . . ?
C27 C13 C12 N3 -157.9(2) . . . . ?
C14 C13 C12 N3 -36.8(3) . . . . ?
C6 N2 C10 C9 0.1(4) . . . . ?
Pr1 N2 C10 C9 -171.14(19) . . . . ?
C6 N2 C10 C11 177.0(2) . . . . ?
Pr1 N2 C10 C11 5.8(3) . . . . ?
N3 C11 C10 N2 0.0(3) . . . . ?
N3 C11 C10 C9 176.9(2) . . . . ?
C14 N4 C15 C16 179.4(2) . . . . ?
Pr1 N4 C15 C16 -7.7(3) . . . . ?
C20 N5 C16 C17 1.0(4) . . . . ?
Pr1 N5 C16 C17 -178.0(2) . . . . ?
C20 N5 C16 C15 -177.7(2) . . . . ?
Pr1 N5 C16 C15 3.3(3) . . . . ?
N4 C15 C16 N5 2.9(4) . . . . ?
N4 C15 C16 C17 -175.9(3) . . . . ?
N5 C16 C17 C18 -2.0(4) . . . . ?
C15 C16 C17 C18 176.7(3) . . . . ?
C1 N1 C5 C4 2.1(4) . . . . ?
Pr1 N1 C5 C4 -171.2(2) . . . . ?
C1 N1 C5 C6 -175.9(2) . . . . ?
Pr1 N1 C5 C6 10.8(3) . . . . ?
N2 C10 C9 C8 1.1(4) . . . . ?
C11 C10 C9 C8 -175.7(2) . . . . ?
C16 N5 C20 C19 1.1(4) . . . . ?
Pr1 N5 C20 C19 -179.96(18) . . . . ?
C16 N5 C20 C21 179.9(2) . . . . ?
Pr1 N5 C20 C21 -1.1(3) . . . . ?
N6 C21 C20 N5 -3.3(3) . . . . ?
C22 C21 C20 N5 177.0(2) . . . . ?
N6 C21 C20 C19 175.6(2) . . . . ?
C22 C21 C20 C19 -4.2(4) . . . . ?
C21 C22 C23 C24 -0.5(4) . . . . ?
N5 C20 C19 C18 -2.2(4) . . . . ?
C21 C20 C19 C18 179.0(2) . . . . ?
C22 C23 C24 C25 0.6(4) . . . . ?
N6 C25 C24 C23 0.5(4) . . . . ?
C5 N1 C1 C2 -1.4(4) . . . . ?
Pr1 N1 C1 C2 172.1(2) . . . . ?
N1 C1 C2 C3 -0.5(5) . . . . ?
C10 N2 C6 C7 -1.3(4) . . . . ?
Pr1 N2 C6 C7 169.65(18) . . . . ?
C10 N2 C6 C5 177.3(2) . . . . ?
Pr1 N2 C6 C5 -11.8(3) . . . . ?
N1 C5 C6 N2 0.8(3) . . . . ?
C4 C5 C6 N2 -177.2(3) . . . . ?
N1 C5 C6 C7 179.3(2) . . . . ?
C4 C5 C6 C7 1.3(4) . . . . ?
N2 C6 C7 C8 1.3(4) . . . . ?
C5 C6 C7 C8 -177.2(2) . . . . ?
C6 C7 C8 C9 -0.1(4) . . . . ?
C10 C9 C8 C7 -1.0(4) . . . . ?
C20 C19 C18 C17 1.2(4) . . . . ?
C16 C17 C18 C19 0.8(4) . . . . ?
N1 C5 C4 C3 -0.7(5) . . . . ?
C6 C5 C4 C3 177.2(3) . . . . ?
C1 C2 C3 C4 1.8(5) . . . . ?
C5 C4 C3 C2 -1.3(5) . . . . ?
